data_1534260
loop_
_publ_author_name
'Bertinotti, C.'
'Bertinotti, A.'

_publ_section_title
;
 Determination de la structure cristalline de l'auricyanure de potassium
 monohydrate par la diffraction des rayons X.
;
_journal_name_full
;
Comptes Rendus Hebdomadaires des Seances de l'Academie des Sciences, Serie B
;
_journal_page_first 1227
_journal_page_last 1229
_journal_volume 267
_journal_year 1968
_chemical_formula_sum 'C4 H2 Au K N4 O'
_chemical_name_systematic 'K (Au (C N)4) (H2 O)'
_space_group_IT_number 19
_symmetry_space_group_name_Hall 'P 2ac 2ab'
_symmetry_space_group_name_H-M 'P 21 21 21'
_cell_angle_alpha 90
_cell_angle_beta 90
_cell_angle_gamma 90
_cell_formula_units_Z 4
_cell_length_a 6.651
_cell_length_b 7.12
_cell_length_c 17.35
_cell_volume 821.611
_citation_journal_id_ASTM CHDBAN
_cod_data_source_file Bertinotti_CHDBAN_1968_1605.cif
_cod_data_source_block C4H2Au1K1N4O1
_cod_original_cell_volume 821.6113
_cod_original_formula_sum 'C4 H2 Au1 K1 N4 O1'
_cod_database_code 1534260

loop_
_symmetry_equiv_pos_as_xyz
x,y,z
-x+1/2,-y,z+1/2
x+1/2,-y+1/2,-z
-x,y+1/2,-z+1/2

loop_
_atom_site_label
_atom_site_type_symbol
_atom_site_fract_x
_atom_site_fract_y
_atom_site_fract_z
_atom_site_occupancy
_atom_site_U_iso_or_equiv
_atom_site_attached_hydrogens
C3 C+2 0.852 -0.169 0.652 1 0.0 0
N4 N-3 0.362 0.037 0.673 1 0.0 0
N1 N-3 0.579 0.105 0.914 1 0.0 0
N3 N-3 0.935 -0.213 0.601 1 0.0 0
K1 K+1 0.267 -0.0379 0.5167 1 0.0 0
N2 N-3 0.146 -0.18 0.854 1 0.0 0
C1 C+2 0.653 0.018 0.863 1 0.0 0
Au1 Au+3 0.7595 -0.0716 0.7608 1 0.0 0
O1 O-2 0.611 0.162 0.519 1 0.0 2
C4 C+2 0.52 0.02 0.711 1 0.0 0
C2 C+2 0.04 -0.164 0.809 1 0.0 0
